data_7248801
loop_
_publ_author_name
'Zhang, Liang'
'Wu, Di'
'Zhang, Menglong'
'Yu, Fuhai'
'Bao, Ying'
'Xie, Chuang'
'Hou, Baohong'
'Jing, Dingding'
'Zhang, Chuntao'
'Chen, Wei'

_publ_section_title
;
 Theoretical and experimental study of pharmaceutical salts: a case of
 trimethoprim
;
_journal_issue 28
_journal_name_full CrystEngComm
_journal_page_first 3808
_journal_page_last 3822
_journal_paper_doi 10.1039/D4CE00345D
_journal_volume 26
_journal_year 2024
_chemical_formula_moiety 'C6 H2 N2 O4, H2 O, 2(C14 H19 N4 O3)'
_chemical_formula_sum 'C34 H42 N10 O11'
_chemical_formula_weight 766.77
_space_group_crystal_system triclinic
_space_group_IT_number 2
_space_group_name_Hall '-P 1'
_space_group_name_H-M_alt 'P -1'
_atom_sites_solution_hydrogens mixed
_atom_sites_solution_primary dual
_audit_creation_date 2023-08-08
_audit_creation_method
;
Olex2 1.5
(compiled 2023.03.06 svn.rbb2c1857 for OlexSys, GUI svn.r6748)
;
_audit_update_record
;
2023-08-14 deposited with the CCDC.	2024-05-27 downloaded from the CCDC.
;
_cell_angle_alpha 67.818(6)
_cell_angle_beta 84.598(5)
_cell_angle_gamma 84.690(6)
_cell_formula_units_Z 2
_cell_length_a 10.6038(7)
_cell_length_b 12.9331(11)
_cell_length_c 14.4781(8)
_cell_measurement_reflns_used 4392
_cell_measurement_temperature 293(2)
_cell_measurement_theta_max 75.3090
_cell_measurement_theta_min 3.7030
_cell_volume 1826.9(2)
_computing_cell_refinement 'CrysAlisPro 1.171.39.46 (Rigaku OD, 2018)'
_computing_data_collection 'CrysAlisPro 1.171.39.46 (Rigaku OD, 2018)'
_computing_data_reduction 'CrysAlisPro 1.171.39.46 (Rigaku OD, 2018)'
_computing_molecular_graphics 'Olex2 1.5 (Dolomanov et al., 2009)'
_computing_publication_material 'Olex2 1.5 (Dolomanov et al., 2009)'
_computing_structure_refinement 'SHELXL 2013/2 (Sheldrick, 2015)'
_computing_structure_solution 'SHELXT 2018/2 (Sheldrick, 2018)'
_diffrn_ambient_temperature 293(2)
_diffrn_detector 'CCD plate'
_diffrn_measured_fraction_theta_full 0.982
_diffrn_measured_fraction_theta_max 0.951
_diffrn_measurement_details
;
List of Runs (angles in degrees, time in seconds):

  # Type    Start    End  Width  t~exp~   \w     \q     \k     \f   Frames
#--------------------------------------------------------------------------
  1  \w     42.00  92.00   1.00   15.00    --    5.00  38.00 150.00   50
  2  \w     -6.00  20.00   1.00   15.00    --    5.00  38.00 150.00   26
  3  \w    -82.00  21.00   1.00   15.00    --  -49.00  38.00 -90.00  103
  4  \w    -76.00 -24.00   1.00   15.00    --  -49.00 -57.00 -60.00   52
  5  \w   -133.00 -16.00   1.00   15.00    --  -49.00 -38.00  60.00  117
  6  \w     11.00  37.00   1.00   15.00    --  -49.00  67.00 153.41   26
  7  \w    -79.00 -13.00   1.00   15.00    --  -49.00  67.00 153.41   66
  8  \w    -68.00  40.00   1.00   15.00    --  -49.00  69.00 -29.32  108
  9  \w   -140.00-114.00   1.00   19.00    -- -110.00  72.00-180.00   26
 10  \w   -176.00 -80.00   1.00   19.00    -- -110.00 -72.00 120.00   96
 11  \w   -114.00 -21.00   1.00   19.00    -- -110.00  57.00  30.00   93
 12  \w   -199.00 -60.00   1.00   19.00    -- -110.00 -19.00  60.00  139
 13  \w   -101.00 -57.00   1.00   19.00    -- -110.00  72.00 150.00   44
 14  \w    -65.00 -22.00   1.00   19.00    -- -110.00  72.00-180.00   43
 15  \w   -157.00-124.00   1.00   19.00    -- -110.00 -72.00-150.00   33
 16  \w   -144.00 -45.00   1.00   19.00    -- -110.00  72.00  30.00   99
 17  \w   -199.00-168.00   1.00   19.00    -- -110.00 -38.00-180.00   31
 18  \w   -118.00 -92.00   1.00   19.00    -- -110.00  72.00 120.00   26
 19  \w   -196.00 -96.00   1.00   19.00    -- -110.00 -72.00 -30.00  100
 20  \w   -141.00-115.00   1.00   19.00    -- -110.00 -38.00-180.00   26
 21  \w   -104.00 -67.00   1.00   19.00    -- -110.00  72.00 -30.00   37
 22  \w   -122.00 -72.00   1.00   19.00    -- -110.00  72.00-150.00   50
 23  \w   -198.00 -66.00   1.00   19.00    -- -110.00 -19.00   0.00  132
 24  \w   -122.00 -96.00   1.00   19.00    -- -110.00  72.00   0.00   26
 25  \w   -138.00 -21.00   1.00   19.00    -- -110.00  72.00 -90.00  117
 26  \w   -106.00 -60.00   1.00   19.00    -- -110.00  72.00  90.00   46
 27  \w   -101.00 -76.00   1.00   19.00    -- -110.00 -72.00-150.00   25
 28  \w   -184.00-156.00   1.00   19.00    -- -110.00 -19.00-180.00   28
 29  \w   -121.00 -96.00   1.00   19.00    -- -110.00 -19.00-180.00   25
 30  \w   -122.00 -96.00   1.00   19.00    -- -110.00  72.00-120.00   26
 31  \w   -138.00 -34.00   1.00   19.00    -- -110.00  57.00 -90.00  104
 32  \w   -199.00-101.00   1.00   19.00    -- -110.00 -72.00 -60.00   98
;
_diffrn_measurement_device 'four-circle diffractometer'
_diffrn_measurement_device_type 'XtaLAB AFC12 (RCD3): Kappa single'
_diffrn_measurement_method '\w scans'
_diffrn_orient_matrix_type 'CrysAlisPro convention (1999,Acta A55,543-557)'
_diffrn_orient_matrix_UB_11 -0.0030584000
_diffrn_orient_matrix_UB_12 0.1259922000
_diffrn_orient_matrix_UB_13 -0.0202655000
_diffrn_orient_matrix_UB_21 0.0248027000
_diffrn_orient_matrix_UB_22 0.0253295000
_diffrn_orient_matrix_UB_23 -0.1127683000
_diffrn_orient_matrix_UB_31 -0.1440606000
_diffrn_orient_matrix_UB_32 0.0097737000
_diffrn_orient_matrix_UB_33 -0.0114812000
_diffrn_radiation_monochromator mirror
_diffrn_radiation_probe x-ray
_diffrn_radiation_type 'Cu K\a'
_diffrn_radiation_wavelength 1.54184
_diffrn_reflns_av_R_equivalents 0.0774
_diffrn_reflns_av_unetI/netI 0.0862
_diffrn_reflns_Laue_measured_fraction_full 0.982
_diffrn_reflns_Laue_measured_fraction_max 0.951
_diffrn_reflns_limit_h_max 11
_diffrn_reflns_limit_h_min -12
_diffrn_reflns_limit_k_max 16
_diffrn_reflns_limit_k_min -16
_diffrn_reflns_limit_l_max 18
_diffrn_reflns_limit_l_min -18
_diffrn_reflns_number 24796
_diffrn_reflns_point_group_measured_fraction_full 0.982
_diffrn_reflns_point_group_measured_fraction_max 0.951
_diffrn_reflns_theta_full 67.684
_diffrn_reflns_theta_max 79.451
_diffrn_reflns_theta_min 3.698
_diffrn_source 'Rotating-anode X-ray tube'
_diffrn_source_type 'Rigaku (Cu) X-ray Source'
_exptl_absorpt_coefficient_mu 0.893
_exptl_absorpt_correction_T_max 1.00000
_exptl_absorpt_correction_T_min 0.47308
_exptl_absorpt_correction_type multi-scan
_exptl_absorpt_process_details
;
CrysAlisPro 1.171.39.46 (Rigaku Oxford Diffraction, 2018)
Empirical absorption correction using spherical harmonics,
 implemented in SCALE3 ABSPACK scaling algorithm.
;
_exptl_crystal_colour colourless
_exptl_crystal_colour_primary colourless
_exptl_crystal_density_diffrn 1.394
_exptl_crystal_description needle
_exptl_crystal_F_000 808
_exptl_crystal_recrystallization_method 'Re-crystallisation from solvent: Ethanol'
_exptl_crystal_size_max 0.32
_exptl_crystal_size_mid 0.15
_exptl_crystal_size_min 0.1
_refine_diff_density_max 0.435
_refine_diff_density_min -0.314
_refine_diff_density_rms 0.059
_refine_ls_extinction_method none
_refine_ls_goodness_of_fit_ref 1.026
_refine_ls_hydrogen_treatment constr
_refine_ls_matrix_type full
_refine_ls_number_parameters 505
_refine_ls_number_reflns 7566
_refine_ls_number_restraints 0
_refine_ls_restrained_S_all 1.026
_refine_ls_R_factor_all 0.0983
_refine_ls_R_factor_gt 0.0600
_refine_ls_shift/su_max 0.000
_refine_ls_shift/su_mean 0.000
_refine_ls_structure_factor_coef Fsqd
_refine_ls_weighting_details
;
 w=1/[\s^2^(Fo^2^)+(0.0680P)^2^+0.9717P]
 where P=(Fo^2^+2Fc^2^)/3
;
_refine_ls_weighting_scheme calc
_refine_ls_wR_factor_gt 0.1517
_refine_ls_wR_factor_ref 0.1786
_reflns_Friedel_coverage 0.000
_reflns_number_gt 4918
_reflns_number_total 7566
_reflns_threshold_expression 'I > 2\s(I)'
_cod_data_source_file d4ce00345d2.cif
_cod_data_source_block p20230804c
_cod_depositor_comments 'Adding full bibliography for 7248797--7248804.cif.'
_cod_database_code 7248801
_shelxl_version_number 2013-2
_shelx_space_group_comment
;
The symmetry employed for this shelxl refinement is uniquely defined
by the following loop, which should always be used as a source of
symmetry information in preference to the above space-group names.
They are only intended as comments.
;
_shelx_estimated_absorpt_t_max 0.916
_shelx_estimated_absorpt_t_min 0.763
_olex2_refinement_description
;
1. Fixed Uiso
 At 1.2 times of:
  All C(H) groups, All C(H,H) groups, All N(H) groups, All N(H,H) groups
 At 1.5 times of:
  All C(H,H,H) groups, All O(H,H) groups
2.a Free rotating group:
 O004(H00K,H00L)
2.b Secondary CH2 refined with riding coordinates:
 C010(H01L,H01M), C018(H01A,H01B)
2.c Aromatic/amide H refined with riding coordinates:
 N00E(H00E), N00F(H00F), C00W(H00W), C00X(H00X), C00Y(H00Y), C012(H012),
 C013(H013), C015(H015), C016(H016), C01D(H01W)
2.d X=CH2 refined with riding coordinates:
 N00I(H00G,H00H), N00J(H00I,H00J), N00K(H00A,H00B), N00L(H00C,H00D)
2.e Idealised Me refined as rotating group:
 C01E(H01N,H01O,H01P), C01F(H01C,H01D,H01E), C01G(H01F,H01G,H01H), C01H(H01Q,
 H01R,H01S), C01I(H01I,H01J,H01K), C01J(H01T,H01U,H01V)
;
_olex2_submission_special_instructions 'No special instructions were received'
_oxdiff_exptl_absorpt_empirical_details
;
Empirical correction (ABSPACK) includes:
- Absorption correction using spherical harmonics
- Frame scaling
;
_oxdiff_exptl_absorpt_empirical_full_max 2.003
_oxdiff_exptl_absorpt_empirical_full_min 0.469

loop_
_space_group_symop_operation_xyz
'x, y, z'
'-x, -y, -z'

loop_
_atom_site_label
_atom_site_type_symbol
_atom_site_fract_x
_atom_site_fract_y
_atom_site_fract_z
_atom_site_U_iso_or_equiv
_atom_site_adp_type
_atom_site_occupancy
_atom_site_site_symmetry_order
_atom_site_calc_flag
_atom_site_refinement_flags_posn
_atom_site_refinement_flags_adp
_atom_site_refinement_flags_occupancy
_atom_site_disorder_assembly
_atom_site_disorder_group
O001 O 1.69759(19) 0.64570(16) 0.31315(13) 0.0422(5) Uani 1 1 d . . . . .
O002 O 1.51908(19) 0.56027(17) 0.33383(13) 0.0445(5) Uani 1 1 d . . . . .
O003 O 1.83278(19) 0.84472(17) 0.12671(14) 0.0429(5) Uani 1 1 d . . . . .
O004 O 1.3443(2) 0.64574(17) 0.60283(15) 0.0454(5) Uani 1 1 d G . . . .
H00K H 1.3831 0.6912 0.6179 0.068 Uiso 1 1 d G U . . .
H00L H 1.3881 0.5839 0.6172 0.068 Uiso 1 1 d G U . . .
O005 O 1.3798(2) 1.25399(17) 0.41566(14) 0.0481(5) Uani 1 1 d . . . . .
O006 O 1.0950(2) 1.27290(18) 0.05707(15) 0.0504(5) Uani 1 1 d . . . . .
O007 O 0.8496(2) 1.24855(18) 0.03144(15) 0.0500(5) Uani 1 1 d . . . . .
O008 O 0.6603(2) 1.35695(18) 0.09469(16) 0.0496(5) Uani 1 1 d . . . . .
O009 O 1.6958(2) 0.90126(19) 0.22847(15) 0.0505(5) Uani 1 1 d . . . . .
O00A O 1.1474(2) 1.19930(19) 0.39545(16) 0.0515(5) Uani 1 1 d . . . . .
O00B O 1.5878(2) 1.16877(19) 0.34729(16) 0.0505(5) Uani 1 1 d . . . . .
N00C N 1.1162(2) 1.45087(19) 0.43558(15) 0.0349(5) Uani 1 1 d . . . . .
N00D N 1.1182(2) 0.74834(18) 0.38112(15) 0.0361(5) Uani 1 1 d . . . . .
N00E N 1.2644(2) 1.54627(19) 0.30749(15) 0.0377(5) Uani 1 1 d . . . . .
H00E H 1.3411 1.5653 0.2892 0.045 Uiso 1 1 calc R U . . .
N00F N 1.0237(2) 0.84277(19) 0.22728(15) 0.0381(5) Uani 1 1 d . . . . .
H00F H 0.9615 0.8503 0.1907 0.046 Uiso 1 1 calc R U . . .
N00G N 1.5795(2) 0.88461(19) 0.04013(16) 0.0382(5) Uani 1 1 d . . . . .
N00H N 1.4525(2) 0.6923(2) 0.15095(16) 0.0389(5) Uani 1 1 d . . . . .
N00I N 1.3138(2) 1.47964(19) 0.47173(15) 0.0394(6) Uani 1 1 d . . . . .
H00G H 1.2944 1.4461 0.5345 0.047 Uiso 1 1 calc R U . . .
H00H H 1.3875 1.5057 0.4520 0.047 Uiso 1 1 calc R U . . .
N00J N 0.9207(2) 1.42504(19) 0.39873(15) 0.0378(5) Uani 1 1 d . . . . .
H00I H 0.9056 1.3860 0.4611 0.045 Uiso 1 1 calc R U . . .
H00J H 0.8637 1.4351 0.3572 0.045 Uiso 1 1 calc R U . . .
N00K N 1.3197(2) 0.7834(2) 0.39846(17) 0.0435(6) Uani 1 1 d . . . . .
H00A H 1.3161 0.7324 0.4575 0.052 Uiso 1 1 calc R U . . .
H00B H 1.3873 0.8194 0.3757 0.052 Uiso 1 1 calc R U . . .
N00L N 0.9152(2) 0.7176(2) 0.36099(16) 0.0433(6) Uani 1 1 d . . . . .
H00C H 0.9101 0.6708 0.4218 0.052 Uiso 1 1 calc R U . . .
H00D H 0.8517 0.7307 0.3245 0.052 Uiso 1 1 calc R U . . .
C00M C 1.6164(3) 0.8157(2) 0.13060(18) 0.0340(6) Uani 1 1 d . . . . .
C00N C 1.5523(3) 0.7185(2) 0.18556(17) 0.0334(6) Uani 1 1 d . . . . .
C00O C 1.7241(3) 0.8563(2) 0.16656(19) 0.0367(6) Uani 1 1 d . . . . .
C00P C 1.2302(3) 1.4911(2) 0.40544(18) 0.0343(6) Uani 1 1 d . . . . .
C00Q C 1.0202(3) 0.7694(2) 0.32367(18) 0.0358(6) Uani 1 1 d . . . . .
C00R C 1.2275(3) 0.8920(2) 0.24396(18) 0.0353(6) Uani 1 1 d . . . . .
C00S C 1.0317(3) 1.4699(2) 0.36667(18) 0.0352(6) Uani 1 1 d . . . . .
C00T C 1.3471(3) 1.0409(2) 0.26472(18) 0.0354(6) Uani 1 1 d . . . . .
C00U C 1.2212(3) 0.8065(2) 0.34256(19) 0.0351(6) Uani 1 1 d . . . . .
C00V C 1.5935(3) 0.6361(2) 0.28583(18) 0.0346(6) Uani 1 1 d . . . . .
C00W C 1.1765(3) 1.5714(2) 0.23831(18) 0.0377(6) Uani 1 1 d . . . . .
H00W H 1.1996 1.6130 0.1718 0.045 Uiso 1 1 calc R U . . .
C00X C 1.4661(3) 1.0675(2) 0.27810(19) 0.0385(6) Uani 1 1 d . . . . .
H00X H 1.5390 1.0379 0.2536 0.046 Uiso 1 1 calc R U . . .
C00Y C 1.1268(3) 0.9039(2) 0.18961(19) 0.0375(6) Uani 1 1 d . . . . .
H00Y H 1.1281 0.9556 0.1242 0.045 Uiso 1 1 calc R U . . .
C00Z C 1.0576(3) 1.5380(2) 0.26304(18) 0.0356(6) Uani 1 1 d . . . . .
C010 C 0.9581(3) 1.5688(2) 0.18855(19) 0.0383(6) Uani 1 1 d . . . . .
H01L H 0.9855 1.6314 0.1298 0.046 Uiso 1 1 calc R U . . .
H01M H 0.8804 1.5937 0.2171 0.046 Uiso 1 1 calc R U . . .
C011 C 0.9292(3) 1.4757(2) 0.15620(18) 0.0375(6) Uani 1 1 d . . . . .
C012 C 1.0277(3) 1.4131(2) 0.12845(18) 0.0391(6) Uani 1 1 d . . . . .
H012 H 1.1110 1.4236 0.1363 0.047 Uiso 1 1 calc R U . . .
C013 C 1.2384(3) 1.0843(2) 0.3025(2) 0.0394(6) Uani 1 1 d . . . . .
H013 H 1.1589 1.0660 0.2934 0.047 Uiso 1 1 calc R U . . .
C014 C 0.7796(3) 1.3787(2) 0.1081(2) 0.0396(6) Uani 1 1 d . . . . .
C015 C 0.8046(3) 1.4570(2) 0.14751(19) 0.0391(6) Uani 1 1 d . . . . .
H015 H 0.7378 1.4968 0.1681 0.047 Uiso 1 1 calc R U . . .
C016 C 1.4798(3) 0.8564(2) 0.00673(19) 0.0394(7) Uani 1 1 d . . . . .
H016 H 1.4519 0.9026 -0.0554 0.047 Uiso 1 1 calc R U . . .
C017 C 0.8788(3) 1.3177(2) 0.07747(19) 0.0399(7) Uani 1 1 d . . . . .
C018 C 1.3367(3) 0.9660(2) 0.20657(19) 0.0382(6) Uani 1 1 d . . . . .
H01A H 1.3274 1.0125 0.1368 0.046 Uiso 1 1 calc R U . . .
H01B H 1.4149 0.9196 0.2105 0.046 Uiso 1 1 calc R U . . .
C019 C 1.0035(3) 1.3350(2) 0.08921(19) 0.0395(6) Uani 1 1 d . . . . .
C01A C 1.4755(3) 1.1394(2) 0.3289(2) 0.0395(6) Uani 1 1 d . . . . .
C01B C 1.2477(3) 1.1549(2) 0.3539(2) 0.0408(7) Uani 1 1 d . . . . .
C01C C 1.3674(3) 1.1828(2) 0.3669(2) 0.0405(7) Uani 1 1 d . . . . .
C01D C 1.4172(3) 0.7619(2) 0.06073(19) 0.0415(7) Uani 1 1 d . . . . .
H01W H 1.3486 0.7456 0.0341 0.050 Uiso 1 1 calc R U . . .
C01E C 1.2250(3) 1.2909(3) 0.0625(2) 0.0512(8) Uani 1 1 d . . . . .
H01N H 1.2412 1.3674 0.0230 0.077 Uiso 1 1 calc R U . . .
H01O H 1.2792 1.2425 0.0373 0.077 Uiso 1 1 calc R U . . .
H01P H 1.2415 1.2747 0.1308 0.077 Uiso 1 1 calc R U . . .
C01F C 1.3729(3) 1.1973(3) 0.5225(2) 0.0522(8) Uani 1 1 d . . . . .
H01C H 1.4348 1.1351 0.5406 0.078 Uiso 1 1 calc R U . . .
H01D H 1.2896 1.1706 0.5450 0.078 Uiso 1 1 calc R U . . .
H01E H 1.3896 1.2482 0.5533 0.078 Uiso 1 1 calc R U . . .
C01G C 1.0245(3) 1.1692(3) 0.3878(3) 0.0547(8) Uani 1 1 d . . . . .
H01F H 1.0052 1.1975 0.3188 0.082 Uiso 1 1 calc R U . . .
H01G H 0.9630 1.2005 0.4245 0.082 Uiso 1 1 calc R U . . .
H01H H 1.0223 1.0892 0.4147 0.082 Uiso 1 1 calc R U . . .
C01H C 0.5561(3) 1.4122(3) 0.1290(2) 0.0518(8) Uani 1 1 d . . . . .
H01Q H 0.5574 1.4913 0.0922 0.078 Uiso 1 1 calc R U . . .
H01R H 0.5615 1.3968 0.1988 0.078 Uiso 1 1 calc R U . . .
H01S H 0.4785 1.3860 0.1192 0.078 Uiso 1 1 calc R U . . .
C01I C 1.7023(3) 1.1269(3) 0.3088(3) 0.0606(9) Uani 1 1 d . . . . .
H01I H 1.7002 1.1490 0.2378 0.091 Uiso 1 1 calc R U . . .
H01J H 1.7093 1.0468 0.3394 0.091 Uiso 1 1 calc R U . . .
H01K H 1.7740 1.1569 0.3235 0.091 Uiso 1 1 calc R U . . .
C01J C 0.8991(4) 1.1342(3) 0.0700(3) 0.0589(9) Uani 1 1 d . . . . .
H01T H 0.9798 1.1274 0.0361 0.088 Uiso 1 1 calc R U . . .
H01U H 0.8411 1.0875 0.0595 0.088 Uiso 1 1 calc R U . . .
H01V H 0.9093 1.1113 0.1403 0.088 Uiso 1 1 calc R U . . .

loop_
_atom_site_aniso_label
_atom_site_aniso_U_11
_atom_site_aniso_U_22
_atom_site_aniso_U_33
_atom_site_aniso_U_23
_atom_site_aniso_U_13
_atom_site_aniso_U_12
O001 0.0398(12) 0.0497(11) 0.0289(9) -0.0023(8) -0.0073(8) -0.0103(9)
O002 0.0389(12) 0.0496(12) 0.0335(9) 0.0004(9) -0.0048(8) -0.0129(9)
O003 0.0354(12) 0.0538(12) 0.0370(10) -0.0134(9) -0.0029(8) -0.0057(9)
O004 0.0510(14) 0.0440(11) 0.0387(10) -0.0093(9) -0.0110(9) -0.0089(10)
O005 0.0602(15) 0.0456(11) 0.0410(10) -0.0174(9) -0.0047(10) -0.0091(10)
O006 0.0503(14) 0.0567(13) 0.0460(11) -0.0227(10) -0.0067(10) 0.0070(10)
O007 0.0580(15) 0.0478(12) 0.0491(12) -0.0217(10) -0.0155(10) 0.0002(10)
O008 0.0420(13) 0.0558(13) 0.0545(12) -0.0226(10) -0.0113(10) -0.0034(10)
O009 0.0506(14) 0.0592(13) 0.0505(12) -0.0296(11) -0.0052(10) -0.0042(11)
O00A 0.0439(14) 0.0558(13) 0.0613(13) -0.0303(11) 0.0000(10) -0.0018(10)
O00B 0.0422(13) 0.0583(13) 0.0547(12) -0.0226(10) -0.0055(10) -0.0120(10)
N00C 0.0333(13) 0.0402(12) 0.0282(10) -0.0079(9) -0.0025(9) -0.0081(10)
N00D 0.0367(14) 0.0399(12) 0.0286(10) -0.0073(9) -0.0052(9) -0.0070(10)
N00E 0.0354(14) 0.0443(13) 0.0283(10) -0.0061(9) -0.0024(9) -0.0098(10)
N00F 0.0407(14) 0.0416(13) 0.0275(10) -0.0054(9) -0.0065(9) -0.0084(10)
N00G 0.0369(14) 0.0418(13) 0.0298(11) -0.0062(9) -0.0041(9) -0.0005(10)
N00H 0.0376(14) 0.0444(13) 0.0298(11) -0.0069(9) -0.0056(9) -0.0047(10)
N00I 0.0384(14) 0.0473(13) 0.0268(10) -0.0052(9) -0.0023(9) -0.0124(11)
N00J 0.0372(14) 0.0475(13) 0.0258(10) -0.0084(9) -0.0032(9) -0.0096(11)
N00K 0.0407(15) 0.0460(13) 0.0343(12) -0.0011(10) -0.0075(10) -0.0111(11)
N00L 0.0417(15) 0.0525(14) 0.0283(11) -0.0030(10) -0.0059(10) -0.0148(12)
C00M 0.0327(16) 0.0370(14) 0.0283(12) -0.0079(10) -0.0018(10) -0.0004(11)
C00N 0.0337(16) 0.0372(14) 0.0265(12) -0.0079(10) -0.0050(10) -0.0028(11)
C00O 0.0385(17) 0.0354(14) 0.0313(13) -0.0053(11) -0.0071(11) -0.0036(12)
C00P 0.0385(17) 0.0340(13) 0.0280(12) -0.0076(10) -0.0060(11) -0.0035(12)
C00Q 0.0406(17) 0.0356(14) 0.0290(12) -0.0084(11) -0.0031(11) -0.0063(12)
C00R 0.0374(16) 0.0374(14) 0.0284(12) -0.0091(11) -0.0007(11) -0.0045(12)
C00S 0.0388(17) 0.0359(14) 0.0292(12) -0.0093(11) -0.0033(11) -0.0044(12)
C00T 0.0392(17) 0.0351(14) 0.0269(12) -0.0050(10) -0.0023(11) -0.0057(12)
C00U 0.0371(16) 0.0350(14) 0.0323(13) -0.0107(11) -0.0042(11) -0.0041(12)
C00V 0.0324(16) 0.0389(14) 0.0292(12) -0.0082(11) -0.0044(11) -0.0028(12)
C00W 0.0423(17) 0.0424(15) 0.0255(12) -0.0080(11) -0.0040(11) -0.0067(13)
C00X 0.0396(17) 0.0407(15) 0.0302(12) -0.0072(11) 0.0010(11) -0.0079(12)
C00Y 0.0430(17) 0.0373(14) 0.0275(12) -0.0065(11) -0.0006(11) -0.0058(12)
C00Z 0.0409(17) 0.0381(14) 0.0269(12) -0.0102(10) -0.0020(11) -0.0067(12)
C010 0.0435(18) 0.0426(15) 0.0265(12) -0.0093(11) -0.0052(11) -0.0041(12)
C011 0.0441(18) 0.0379(14) 0.0249(12) -0.0049(10) -0.0046(11) -0.0023(12)
C012 0.0405(18) 0.0458(16) 0.0283(12) -0.0095(11) -0.0063(11) -0.0042(13)
C013 0.0397(17) 0.0375(14) 0.0384(14) -0.0108(12) -0.0020(12) -0.0044(12)
C014 0.0377(17) 0.0427(15) 0.0356(13) -0.0091(12) -0.0086(12) -0.0062(12)
C015 0.0412(18) 0.0433(15) 0.0301(13) -0.0100(11) -0.0043(11) -0.0040(13)
C016 0.0384(17) 0.0476(16) 0.0254(12) -0.0054(11) -0.0063(11) -0.0014(13)
C017 0.0479(19) 0.0395(15) 0.0301(13) -0.0094(11) -0.0072(12) -0.0015(13)
C018 0.0385(17) 0.0410(15) 0.0318(13) -0.0100(11) 0.0013(11) -0.0059(12)
C019 0.0435(18) 0.0414(15) 0.0306(13) -0.0105(11) -0.0054(11) 0.0024(13)
C01A 0.0401(18) 0.0396(15) 0.0375(14) -0.0104(12) -0.0062(12) -0.0097(12)
C01B 0.0418(18) 0.0398(15) 0.0395(14) -0.0139(12) -0.0007(12) -0.0017(13)
C01C 0.0480(19) 0.0358(14) 0.0357(13) -0.0099(11) -0.0039(12) -0.0060(13)
C01D 0.0402(18) 0.0480(16) 0.0326(13) -0.0089(12) -0.0081(12) -0.0045(13)
C01E 0.048(2) 0.0556(19) 0.0418(16) -0.0109(14) -0.0033(14) 0.0079(15)
C01F 0.060(2) 0.0566(19) 0.0399(15) -0.0171(14) -0.0096(14) -0.0025(16)
C01G 0.043(2) 0.058(2) 0.063(2) -0.0247(16) 0.0060(15) -0.0078(16)
C01H 0.0408(19) 0.063(2) 0.0516(18) -0.0200(16) -0.0052(14) -0.0054(15)
C01I 0.041(2) 0.060(2) 0.080(2) -0.0251(19) -0.0057(17) -0.0053(16)
C01J 0.073(3) 0.0459(18) 0.0586(19) -0.0213(16) -0.0061(17) 0.0006(17)

loop_
_atom_type_symbol
_atom_type_description
_atom_type_scat_dispersion_real
_atom_type_scat_dispersion_imag
_atom_type_scat_source
C C 0.0181 0.0091 'International Tables Vol C Tables 4.2.6.8 and 6.1.1.4'
H H 0.0000 0.0000 'International Tables Vol C Tables 4.2.6.8 and 6.1.1.4'
N N 0.0311 0.0180 'International Tables Vol C Tables 4.2.6.8 and 6.1.1.4'
O O 0.0492 0.0322 'International Tables Vol C Tables 4.2.6.8 and 6.1.1.4'

loop_
_geom_angle_atom_site_label_1
_geom_angle_atom_site_label_2
_geom_angle_atom_site_label_3
_geom_angle
_geom_angle_site_symmetry_1
_geom_angle_site_symmetry_3
_geom_angle_publ_flag
H00K O004 H00L 109.5 . . ?
C01C O005 C01F 112.2(2) . . ?
C019 O006 C01E 118.0(2) . . ?
C017 O007 C01J 117.9(2) . . ?
C014 O008 C01H 117.8(2) . . ?
C01B O00A C01G 117.4(2) . . ?
C01A O00B C01I 117.7(2) . . ?
C00P N00C C00S 118.4(2) . . ?
C00Q N00D C00U 117.8(2) . . ?
C00P N00E H00E 120.2 . . ?
C00P N00E C00W 119.6(2) . . ?
C00W N00E H00E 120.2 . . ?
C00Q N00F H00F 120.5 . . ?
C00Y N00F H00F 120.5 . . ?
C00Y N00F C00Q 119.0(2) . . ?
C016 N00G C00M 116.9(2) . . ?
C00N N00H C01D 117.0(2) . . ?
H00G N00I H00H 120.0 . . ?
C00P N00I H00G 120.0 . . ?
C00P N00I H00H 120.0 . . ?
H00I N00J H00J 120.0 . . ?
C00S N00J H00I 120.0 . . ?
C00S N00J H00J 120.0 . . ?
H00A N00K H00B 120.0 . . ?
C00U N00K H00A 120.0 . . ?
C00U N00K H00B 120.0 . . ?
H00C N00L H00D 120.0 . . ?
C00Q N00L H00C 120.0 . . ?
C00Q N00L H00D 120.0 . . ?
N00G C00M C00N 120.6(2) . . ?
N00G C00M C00O 114.1(2) . . ?
C00N C00M C00O 125.2(2) . . ?
N00H C00N C00M 121.5(2) . . ?
N00H C00N C00V 116.0(2) . . ?
C00M C00N C00V 122.5(2) . . ?
O003 C00O C00M 115.8(2) . . ?
O009 C00O O003 127.2(3) . . ?
O009 C00O C00M 117.0(3) . . ?
N00C C00P N00E 121.9(2) . . ?
N00I C00P N00C 120.2(2) . . ?
N00I C00P N00E 117.9(2) . . ?
N00D C00Q N00F 122.8(2) . . ?
N00L C00Q N00D 119.4(2) . . ?
N00L C00Q N00F 117.9(2) . . ?
C00U C00R C018 121.7(2) . . ?
C00Y C00R C00U 115.7(2) . . ?
C00Y C00R C018 122.6(2) . . ?
N00C C00S C00Z 122.2(2) . . ?
N00J C00S N00C 116.8(2) . . ?
N00J C00S C00Z 120.9(2) . . ?
C00X C00T C013 120.2(3) . . ?
C00X C00T C018 119.3(3) . . ?
C013 C00T C018 120.5(3) . . ?
N00D C00U C00R 122.4(2) . . ?
N00K C00U N00D 117.8(2) . . ?
N00K C00U C00R 119.8(3) . . ?
O001 C00V O002 125.0(2) . . ?
O001 C00V C00N 118.5(2) . . ?
O002 C00V C00N 116.4(2) . . ?
N00E C00W H00W 119.0 . . ?
C00Z C00W N00E 122.1(2) . . ?
C00Z C00W H00W 119.0 . . ?
C00T C00X H00X 120.4 . . ?
C00T C00X C01A 119.3(3) . . ?
C01A C00X H00X 120.4 . . ?
N00F C00Y H00Y 119.0 . . ?
C00R C00Y N00F 122.1(2) . . ?
C00R C00Y H00Y 119.0 . . ?
C00S C00Z C010 121.9(2) . . ?
C00W C00Z C00S 115.3(2) . . ?
C00W C00Z C010 122.8(2) . . ?
C00Z C010 H01L 108.5 . . ?
C00Z C010 H01M 108.5 . . ?
C00Z C010 C011 114.9(2) . . ?
H01L C010 H01M 107.5 . . ?
C011 C010 H01L 108.5 . . ?
C011 C010 H01M 108.5 . . ?
C012 C011 C010 119.8(3) . . ?
C012 C011 C015 119.3(3) . . ?
C015 C011 C010 120.7(3) . . ?
C011 C012 H012 119.6 . . ?
C019 C012 C011 120.8(3) . . ?
C019 C012 H012 119.6 . . ?
C00T C013 H013 119.7 . . ?
C00T C013 C01B 120.5(3) . . ?
C01B C013 H013 119.7 . . ?
O008 C014 C015 124.1(3) . . ?
O008 C014 C017 115.4(3) . . ?
C015 C014 C017 120.6(3) . . ?
C011 C015 C014 120.2(3) . . ?
C011 C015 H015 119.9 . . ?
C014 C015 H015 119.9 . . ?
N00G C016 H016 118.8 . . ?
N00G C016 C01D 122.3(2) . . ?
C01D C016 H016 118.8 . . ?
O007 C017 C014 118.3(3) . . ?
O007 C017 C019 122.9(3) . . ?
C014 C017 C019 118.7(3) . . ?
C00R C018 C00T 113.4(2) . . ?
C00R C018 H01A 108.9 . . ?
C00R C018 H01B 108.9 . . ?
C00T C018 H01A 108.9 . . ?
C00T C018 H01B 108.9 . . ?
H01A C018 H01B 107.7 . . ?
O006 C019 C012 124.3(3) . . ?
O006 C019 C017 115.3(2) . . ?
C012 C019 C017 120.4(3) . . ?
O00B C01A C00X 123.6(3) . . ?
O00B C01A C01C 115.6(2) . . ?
C01C C01A C00X 120.8(3) . . ?
O00A C01B C013 124.8(3) . . ?
O00A C01B C01C 115.6(3) . . ?
C013 C01B C01C 119.6(3) . . ?
O005 C01C C01A 119.3(3) . . ?
O005 C01C C01B 121.1(3) . . ?
C01A C01C C01B 119.6(3) . . ?
N00H C01D C016 121.6(3) . . ?
N00H C01D H01W 119.2 . . ?
C016 C01D H01W 119.2 . . ?
O006 C01E H01N 109.5 . . ?
O006 C01E H01O 109.5 . . ?
O006 C01E H01P 109.5 . . ?
H01N C01E H01O 109.5 . . ?
H01N C01E H01P 109.5 . . ?
H01O C01E H01P 109.5 . . ?
O005 C01F H01C 109.5 . . ?
O005 C01F H01D 109.5 . . ?
O005 C01F H01E 109.5 . . ?
H01C C01F H01D 109.5 . . ?
H01C C01F H01E 109.5 . . ?
H01D C01F H01E 109.5 . . ?
O00A C01G H01F 109.5 . . ?
O00A C01G H01G 109.5 . . ?
O00A C01G H01H 109.5 . . ?
H01F C01G H01G 109.5 . . ?
H01F C01G H01H 109.5 . . ?
H01G C01G H01H 109.5 . . ?
O008 C01H H01Q 109.5 . . ?
O008 C01H H01R 109.5 . . ?
O008 C01H H01S 109.5 . . ?
H01Q C01H H01R 109.5 . . ?
H01Q C01H H01S 109.5 . . ?
H01R C01H H01S 109.5 . . ?
O00B C01I H01I 109.5 . . ?
O00B C01I H01J 109.5 . . ?
O00B C01I H01K 109.5 . . ?
H01I C01I H01J 109.5 . . ?
H01I C01I H01K 109.5 . . ?
H01J C01I H01K 109.5 . . ?
O007 C01J H01T 109.5 . . ?
O007 C01J H01U 109.5 . . ?
O007 C01J H01V 109.5 . . ?
H01T C01J H01U 109.5 . . ?
H01T C01J H01V 109.5 . . ?
H01U C01J H01V 109.5 . . ?

loop_
_geom_bond_atom_site_label_1
_geom_bond_atom_site_label_2
_geom_bond_distance
_geom_bond_site_symmetry_2
_geom_bond_publ_flag
O001 C00V 1.239(3) . ?
O002 C00V 1.262(3) . ?
O003 C00O 1.262(3) . ?
O004 H00K 0.8498 . ?
O004 H00L 0.8501 . ?
O005 C01C 1.376(3) . ?
O005 C01F 1.438(3) . ?
O006 C019 1.362(4) . ?
O006 C01E 1.433(4) . ?
O007 C017 1.371(3) . ?
O007 C01J 1.436(4) . ?
O008 C014 1.367(4) . ?
O008 C01H 1.413(4) . ?
O009 C00O 1.242(3) . ?
O00A C01B 1.360(4) . ?
O00A C01G 1.420(4) . ?
O00B C01A 1.362(3) . ?
O00B C01I 1.433(4) . ?
N00C C00P 1.331(3) . ?
N00C C00S 1.342(3) . ?
N00D C00Q 1.335(3) . ?
N00D C00U 1.339(3) . ?
N00E H00E 0.8600 . ?
N00E C00P 1.356(3) . ?
N00E C00W 1.360(3) . ?
N00F H00F 0.8600 . ?
N00F C00Q 1.359(3) . ?
N00F C00Y 1.356(4) . ?
N00G C00M 1.347(3) . ?
N00G C016 1.336(4) . ?
N00H C00N 1.335(3) . ?
N00H C01D 1.341(3) . ?
N00I H00G 0.8600 . ?
N00I H00H 0.8600 . ?
N00I C00P 1.326(3) . ?
N00J H00I 0.8600 . ?
N00J H00J 0.8600 . ?
N00J C00S 1.326(4) . ?
N00K H00A 0.8600 . ?
N00K H00B 0.8600 . ?
N00K C00U 1.325(3) . ?
N00L H00C 0.8600 . ?
N00L H00D 0.8600 . ?
N00L C00Q 1.316(4) . ?
C00M C00N 1.406(4) . ?
C00M C00O 1.509(4) . ?
C00N C00V 1.516(3) . ?
C00R C00U 1.438(4) . ?
C00R C00Y 1.349(4) . ?
C00R C018 1.498(4) . ?
C00S C00Z 1.440(4) . ?
C00T C00X 1.388(4) . ?
C00T C013 1.391(4) . ?
C00T C018 1.521(4) . ?
C00W H00W 0.9300 . ?
C00W C00Z 1.343(4) . ?
C00X H00X 0.9300 . ?
C00X C01A 1.401(4) . ?
C00Y H00Y 0.9300 . ?
C00Z C010 1.499(4) . ?
C010 H01L 0.9700 . ?
C010 H01M 0.9700 . ?
C010 C011 1.511(4) . ?
C011 C012 1.385(4) . ?
C011 C015 1.390(4) . ?
C012 H012 0.9300 . ?
C012 C019 1.384(4) . ?
C013 H013 0.9300 . ?
C013 C01B 1.393(4) . ?
C014 C015 1.390(4) . ?
C014 C017 1.397(4) . ?
C015 H015 0.9300 . ?
C016 H016 0.9300 . ?
C016 C01D 1.370(4) . ?
C017 C019 1.397(4) . ?
C018 H01A 0.9700 . ?
C018 H01B 0.9700 . ?
C01A C01C 1.388(4) . ?
C01B C01C 1.399(4) . ?
C01D H01W 0.9300 . ?
C01E H01N 0.9600 . ?
C01E H01O 0.9600 . ?
C01E H01P 0.9600 . ?
C01F H01C 0.9600 . ?
C01F H01D 0.9600 . ?
C01F H01E 0.9600 . ?
C01G H01F 0.9600 . ?
C01G H01G 0.9600 . ?
C01G H01H 0.9600 . ?
C01H H01Q 0.9600 . ?
C01H H01R 0.9600 . ?
C01H H01S 0.9600 . ?
C01I H01I 0.9600 . ?
C01I H01J 0.9600 . ?
C01I H01K 0.9600 . ?
C01J H01T 0.9600 . ?
C01J H01U 0.9600 . ?
C01J H01V 0.9600 . ?

loop_
_geom_torsion_atom_site_label_1
_geom_torsion_atom_site_label_2
_geom_torsion_atom_site_label_3
_geom_torsion_atom_site_label_4
_geom_torsion
_geom_torsion_site_symmetry_1
_geom_torsion_site_symmetry_2
_geom_torsion_site_symmetry_3
_geom_torsion_site_symmetry_4
_geom_torsion_publ_flag
O007 C017 C019 O006 -3.8(4) . . . . ?
O007 C017 C019 C012 174.4(2) . . . . ?
O008 C014 C015 C011 -178.4(2) . . . . ?
O008 C014 C017 O007 4.3(4) . . . . ?
O008 C014 C017 C019 -179.7(2) . . . . ?
O00A C01B C01C O005 -2.2(4) . . . . ?
O00A C01B C01C C01A 178.7(2) . . . . ?
O00B C01A C01C O005 2.5(4) . . . . ?
O00B C01A C01C C01B -178.4(2) . . . . ?
N00C C00S C00Z C00W 6.8(4) . . . . ?
N00C C00S C00Z C010 -173.4(3) . . . . ?
N00E C00W C00Z C00S -2.7(4) . . . . ?
N00E C00W C00Z C010 177.5(3) . . . . ?
N00G C00M C00N N00H -1.0(4) . . . . ?
N00G C00M C00N C00V 177.6(2) . . . . ?
N00G C00M C00O O003 -76.2(3) . . . . ?
N00G C00M C00O O009 100.9(3) . . . . ?
N00G C016 C01D N00H 0.4(5) . . . . ?
N00H C00N C00V O001 167.5(3) . . . . ?
N00H C00N C00V O002 -10.4(4) . . . . ?
N00J C00S C00Z C00W -175.0(3) . . . . ?
N00J C00S C00Z C010 4.8(4) . . . . ?
C00M N00G C016 C01D -0.3(4) . . . . ?
C00M C00N C00V O001 -11.1(4) . . . . ?
C00M C00N C00V O002 171.0(3) . . . . ?
C00N N00H C01D C016 -0.7(4) . . . . ?
C00N C00M C00O O003 107.1(3) . . . . ?
C00N C00M C00O O009 -75.9(4) . . . . ?
C00O C00M C00N N00H 175.6(3) . . . . ?
C00O C00M C00N C00V -5.9(4) . . . . ?
C00P N00C C00S N00J 177.5(2) . . . . ?
C00P N00C C00S C00Z -4.2(4) . . . . ?
C00P N00E C00W C00Z -3.6(4) . . . . ?
C00Q N00D C00U N00K -178.1(3) . . . . ?
C00Q N00D C00U C00R 2.0(4) . . . . ?
C00Q N00F C00Y C00R 1.8(4) . . . . ?
C00S N00C C00P N00E -2.7(4) . . . . ?
C00S N00C C00P N00I 176.2(3) . . . . ?
C00S C00Z C010 C011 -75.3(3) . . . . ?
C00T C00X C01A O00B 178.8(2) . . . . ?
C00T C00X C01A C01C 0.9(4) . . . . ?
C00T C013 C01B O00A -178.5(2) . . . . ?
C00T C013 C01B C01C 0.5(4) . . . . ?
C00U N00D C00Q N00F 3.2(4) . . . . ?
C00U N00D C00Q N00L -176.7(3) . . . . ?
C00U C00R C00Y N00F 3.0(4) . . . . ?
C00U C00R C018 C00T -64.2(3) . . . . ?
C00W N00E C00P N00C 6.6(4) . . . . ?
C00W N00E C00P N00I -172.2(2) . . . . ?
C00W C00Z C010 C011 104.5(3) . . . . ?
C00X C00T C013 C01B 0.1(4) . . . . ?
C00X C00T C018 C00R 146.4(2) . . . . ?
C00X C01A C01C O005 -179.4(2) . . . . ?
C00X C01A C01C C01B -0.3(4) . . . . ?
C00Y N00F C00Q N00D -5.2(4) . . . . ?
C00Y N00F C00Q N00L 174.7(3) . . . . ?
C00Y C00R C00U N00D -5.0(4) . . . . ?
C00Y C00R C00U N00K 175.1(3) . . . . ?
C00Y C00R C018 C00T 112.9(3) . . . . ?
C00Z C010 C011 C012 -47.5(3) . . . . ?
C00Z C010 C011 C015 136.9(3) . . . . ?
C010 C011 C012 C019 -173.5(2) . . . . ?
C010 C011 C015 C014 173.5(2) . . . . ?
C011 C012 C019 O006 177.7(2) . . . . ?
C011 C012 C019 C017 -0.4(4) . . . . ?
C012 C011 C015 C014 -2.2(4) . . . . ?
C013 C00T C00X C01A -0.8(4) . . . . ?
C013 C00T C018 C00R -34.8(3) . . . . ?
C013 C01B C01C O005 178.7(2) . . . . ?
C013 C01B C01C C01A -0.4(4) . . . . ?
C014 C017 C019 O006 -179.6(2) . . . . ?
C014 C017 C019 C012 -1.4(4) . . . . ?
C015 C011 C012 C019 2.2(4) . . . . ?
C015 C014 C017 O007 -174.6(2) . . . . ?
C015 C014 C017 C019 1.4(4) . . . . ?
C016 N00G C00M C00N 0.6(4) . . . . ?
C016 N00G C00M C00O -176.3(2) . . . . ?
C017 C014 C015 C011 0.4(4) . . . . ?
C018 C00R C00U N00D 172.3(3) . . . . ?
C018 C00R C00U N00K -7.6(4) . . . . ?
C018 C00R C00Y N00F -174.4(3) . . . . ?
C018 C00T C00X C01A 178.0(2) . . . . ?
C018 C00T C013 C01B -178.6(2) . . . . ?
C01D N00H C00N C00M 1.0(4) . . . . ?
C01D N00H C00N C00V -177.6(2) . . . . ?
C01E O006 C019 C012 -1.2(4) . . . . ?
C01E O006 C019 C017 177.0(2) . . . . ?
C01F O005 C01C C01A -98.3(3) . . . . ?
C01F O005 C01C C01B 82.6(3) . . . . ?
C01G O00A C01B C013 1.6(4) . . . . ?
C01G O00A C01B C01C -177.4(3) . . . . ?
C01H O008 C014 C015 -4.3(4) . . . . ?
C01H O008 C014 C017 176.9(2) . . . . ?
C01I O00B C01A C00X 2.6(4) . . . . ?
C01I O00B C01A C01C -179.5(3) . . . . ?
C01J O007 C017 C014 -127.9(3) . . . . ?
C01J O007 C017 C019 56.3(4) . . . . ?
